data_4310866
loop_
_publ_author_name
'Kwang-Hwa Lii'
'Sue-Lein Wang'
'Fen-Ling Liao'

_publ_section_title
;
 Cs2Pd3(P2O7)2 and Cs2Pd3(As2O7)2: A 3D Palladium Phosphate with a Tunnel
 Structure and a 2D Palladium Arsenate Containing Strings of Palladium
 Atoms
;
_journal_name_full 'Inorganic Chemistry'
_journal_page_first 2499
_journal_page_last 2502
_journal_paper_doi 10.1021/ic035438p
_journal_volume 43
_journal_year 2004
_chemical_formula_moiety Cs2Pd3(P2O7)2
_chemical_formula_sum 'Cs2 O14 P4 Pd3'
_chemical_formula_weight 932.90
_chemical_name_systematic
; 
 ? 
;
_space_group_IT_number 36
_symmetry_cell_setting orthorhombic
_symmetry_space_group_name_Hall 'C 2c -2'
_symmetry_space_group_name_H-M 'C m c 21'
_atom_sites_solution_hydrogens geom
_atom_sites_solution_primary direct
_atom_sites_solution_secondary difmap
_audit_creation_method SHELXL-97
_cell_angle_alpha 90.00
_cell_angle_beta 90.00
_cell_angle_gamma 90.00
_cell_formula_units_Z 4
_cell_length_a 7.6061(4)
_cell_length_b 14.2820(7)
_cell_length_c 14.1840(7)
_cell_measurement_temperature 298(2)
_cell_volume 1540.81(13)
_computing_molecular_graphics Diamond
_computing_structure_refinement 'SHELXL-97 (Sheldrick, 1997)'
_computing_structure_solution 'SHELXS-97 (Sheldrick, 1990)'
_diffrn_ambient_temperature 298(2)
_diffrn_measured_fraction_theta_full 1.000
_diffrn_measured_fraction_theta_max 1.000
_diffrn_measurement_device_type 'Bruker APEX CCD'
_diffrn_radiation_monochromator graphite
_diffrn_radiation_source 'fine-focus sealed tube'
_diffrn_radiation_type MoK\a
_diffrn_radiation_wavelength 0.71073
_diffrn_reflns_av_R_equivalents 0.0345
_diffrn_reflns_av_sigmaI/netI 0.0287
_diffrn_reflns_limit_h_max 10
_diffrn_reflns_limit_h_min -7
_diffrn_reflns_limit_k_max 18
_diffrn_reflns_limit_k_min -18
_diffrn_reflns_limit_l_max 18
_diffrn_reflns_limit_l_min -16
_diffrn_reflns_number 5684
_diffrn_reflns_theta_full 28.29
_diffrn_reflns_theta_max 28.29
_diffrn_reflns_theta_min 2.85
_exptl_absorpt_coefficient_mu 8.602
_exptl_absorpt_correction_T_max 0.947
_exptl_absorpt_correction_T_min 0.582
_exptl_absorpt_correction_type 'empirical based on symmetry equivalents'
_exptl_crystal_colour olive
_exptl_crystal_density_diffrn 4.022
_exptl_crystal_density_method 'not measured'
_exptl_crystal_F_000 1680
_exptl_crystal_size_max 0.10
_exptl_crystal_size_mid 0.05
_exptl_crystal_size_min 0.05
_refine_diff_density_max 0.718
_refine_diff_density_min -0.955
_refine_diff_density_rms 0.190
_refine_ls_abs_structure_details 'Flack H D (1983), Acta Cryst. A39, 876-881'
_refine_ls_abs_structure_Flack 0.02(2)
_refine_ls_extinction_coef 0.00043(7)
_refine_ls_extinction_expression Fc^*^=kFc[1+0.001xFc^2^\l^3^/sin(2\q)]^-1/4^
_refine_ls_extinction_method SHELXL
_refine_ls_goodness_of_fit_ref 1.111
_refine_ls_hydrogen_treatment mixed
_refine_ls_matrix_type full
_refine_ls_number_parameters 116
_refine_ls_number_reflns 1917
_refine_ls_number_restraints 1
_refine_ls_restrained_S_all 1.110
_refine_ls_R_factor_all 0.0229
_refine_ls_R_factor_gt 0.0228
_refine_ls_shift/su_max 0.001
_refine_ls_shift/su_mean 0.000
_refine_ls_structure_factor_coef Fsqd
_refine_ls_weighting_details 'calc w=1/[\s^2^(Fo^2^)+(0.0288P)^2^+1.6423P] where P=(Fo^2^+2Fc^2^)/3'
_refine_ls_weighting_scheme calc
_refine_ls_wR_factor_gt 0.0543
_refine_ls_wR_factor_ref 0.0544
_reflns_number_gt 1903
_reflns_number_total 1917
_reflns_threshold_expression >2sigma(I)
_cod_data_source_file ic035438psi20031215_072215_1.cif
_cod_data_source_block au40m
_cod_database_code 4310866

loop_
_symmetry_equiv_pos_as_xyz
'x, y, z'
'-x, -y, z+1/2'
'x, -y, z+1/2'
'-x, y, z'
'x+1/2, y+1/2, z'
'-x+1/2, -y+1/2, z+1/2'
'x+1/2, -y+1/2, z+1/2'
'-x+1/2, y+1/2, z'

loop_
_atom_site_label
_atom_site_type_symbol
_atom_site_fract_x
_atom_site_fract_y
_atom_site_fract_z
_atom_site_U_iso_or_equiv
_atom_site_adp_type
_atom_site_occupancy
_atom_site_symmetry_multiplicity
_atom_site_calc_flag
_atom_site_refinement_flags
_atom_site_disorder_assembly
_atom_site_disorder_group
Cs1 Cs 0.0000 0.93342(3) 0.58732(4) 0.02611(13) Uani 1 2 d S . .
Cs2 Cs 0.0000 0.78358(4) 1.32598(4) 0.03921(16) Uani 1 2 d S . .
Pd1 Pd 0.0000 0.88676(4) 0.89567(3) 0.01389(12) Uani 1 2 d S . .
Pd2 Pd 0.0000 0.62228(3) 0.66272(4) 0.01317(12) Uani 1 2 d S . .
Pd3 Pd 0.0000 0.62334(4) 0.93298(4) 0.01497(12) Uani 1 2 d S . .
P1 P 0.81347(14) 0.48400(8) 0.79226(9) 0.0142(2) Uani 1 1 d . . .
P2 P 0.81388(16) 0.78218(9) 1.05288(10) 0.0152(2) Uani 1 1 d . . .
O1 O 1.0000 0.4315(3) 0.8014(4) 0.0140(9) Uani 1 2 d S . .
O2 O 0.7996(5) 0.5522(3) 0.8745(3) 0.0248(9) Uani 1 1 d . . .
O3 O 0.8097(4) 0.5312(3) 0.6959(3) 0.0216(8) Uani 1 1 d . . .
O4 O 0.6800(4) 0.4063(2) 0.7949(3) 0.0186(7) Uani 1 1 d . . .
O5 O 1.0000 0.7809(3) 1.1073(4) 0.0187(10) Uani 1 2 d S . .
O6 O 0.6795(4) 0.7809(3) 1.1306(3) 0.0195(7) Uani 1 1 d . . .
O7 O 0.8031(5) 0.6921(3) 0.9964(3) 0.0292(10) Uani 1 1 d . . .
O8 O 0.8114(5) 0.8704(3) 0.9933(3) 0.0246(9) Uani 1 1 d . . .

loop_
_atom_site_aniso_label
_atom_site_aniso_U_11
_atom_site_aniso_U_22
_atom_site_aniso_U_33
_atom_site_aniso_U_23
_atom_site_aniso_U_13
_atom_site_aniso_U_12
Cs1 0.0241(2) 0.0273(2) 0.0269(3) -0.00446(19) 0.000 0.000
Cs2 0.0605(4) 0.0287(3) 0.0284(3) -0.0031(2) 0.000 0.000
Pd1 0.0103(2) 0.0176(2) 0.0138(2) 0.00225(18) 0.000 0.000
Pd2 0.0089(2) 0.0154(2) 0.0152(2) 0.00398(17) 0.000 0.000
Pd3 0.0096(2) 0.0164(3) 0.0188(3) -0.00690(18) 0.000 0.000
P1 0.0107(5) 0.0142(5) 0.0178(6) -0.0002(5) 0.0001(4) -0.0019(4)
P2 0.0097(5) 0.0191(6) 0.0169(6) -0.0052(5) 0.0017(4) 0.0008(5)
O1 0.011(2) 0.012(2) 0.019(2) 0.0004(18) 0.000 0.000
O2 0.0119(17) 0.030(2) 0.033(2) -0.0165(17) 0.0003(15) -0.0039(15)
O3 0.0156(17) 0.025(2) 0.024(2) 0.0096(15) -0.0059(15) -0.0050(14)
O4 0.0185(17) 0.0227(16) 0.0147(17) -0.0022(15) 0.0015(14) -0.0086(13)
O5 0.015(2) 0.019(2) 0.022(3) -0.001(2) 0.000 0.000
O6 0.0172(17) 0.0162(17) 0.0251(19) -0.0002(13) 0.0097(15) 0.0013(14)
O7 0.0104(17) 0.031(2) 0.046(3) -0.025(2) -0.0015(17) -0.0005(14)
O8 0.0183(18) 0.037(2) 0.018(2) 0.0055(16) 0.0028(15) 0.0069(15)

loop_
_atom_type_symbol
_atom_type_description
_atom_type_scat_dispersion_real
_atom_type_scat_dispersion_imag
_atom_type_scat_source
O O 0.0106 0.0060 'International Tables Vol C Tables 4.2.6.8 and 6.1.1.4'
P P 0.1023 0.0942 'International Tables Vol C Tables 4.2.6.8 and 6.1.1.4'
Pd Pd -0.9988 1.0072 'International Tables Vol C Tables 4.2.6.8 and 6.1.1.4'
Cs Cs -0.3680 2.1192 'International Tables Vol C Tables 4.2.6.8 and 6.1.1.4'

loop_
_geom_angle_atom_site_label_1
_geom_angle_atom_site_label_2
_geom_angle_atom_site_label_3
_geom_angle
_geom_angle_site_symmetry_1
_geom_angle_site_symmetry_3
_geom_angle_publ_flag
O3 Cs1 O3 97.17(15) 5_455 8 ?
O3 Cs1 O7 171.51(10) 5_455 6_564 ?
O3 Cs1 O7 84.60(11) 8 6_564 ?
O3 Cs1 O7 84.60(11) 5_455 7_464 ?
O3 Cs1 O7 171.51(10) 8 7_464 ?
O7 Cs1 O7 92.46(16) 6_564 7_464 ?
O3 Cs1 O4 45.36(9) 5_455 5_455 ?
O3 Cs1 O4 85.73(10) 8 5_455 ?
O7 Cs1 O4 126.85(9) 6_564 5_455 ?
O7 Cs1 O4 89.70(10) 7_464 5_455 ?
O3 Cs1 O4 85.73(10) 5_455 8 ?
O3 Cs1 O4 45.36(9) 8 8 ?
O7 Cs1 O4 89.70(10) 6_564 8 ?
O7 Cs1 O4 126.85(9) 7_464 8 ?
O4 Cs1 O4 49.52(11) 5_455 8 ?
O3 Cs1 O6 127.69(9) 5_455 6_564 ?
O3 Cs1 O6 90.59(9) 8 6_564 ?
O7 Cs1 O6 43.86(9) 6_564 6_564 ?
O7 Cs1 O6 81.82(10) 7_464 6_564 ?
O4 Cs1 O6 84.22(8) 5_455 6_564 ?
O4 Cs1 O6 64.13(9) 8 6_564 ?
O3 Cs1 O6 90.59(9) 5_455 7_464 ?
O3 Cs1 O6 127.69(9) 8 7_464 ?
O7 Cs1 O6 81.82(10) 6_564 7_464 ?
O7 Cs1 O6 43.86(9) 7_464 7_464 ?
O4 Cs1 O6 64.13(9) 5_455 7_464 ?
O4 Cs1 O6 84.22(8) 8 7_464 ?
O6 Cs1 O6 47.24(11) 6_564 7_464 ?
O3 Cs1 O8 60.81(9) 5_455 2_674 ?
O3 Cs1 O8 98.14(10) 8 2_674 ?
O7 Cs1 O8 127.28(10) 6_564 2_674 ?
O7 Cs1 O8 89.98(10) 7_464 2_674 ?
O4 Cs1 O8 105.81(9) 5_455 2_674 ?
O4 Cs1 O8 128.60(9) 8 2_674 ?
O6 Cs1 O8 167.09(10) 6_564 2_674 ?
O6 Cs1 O8 129.67(9) 7_464 2_674 ?
O3 Cs1 O8 98.14(10) 5_455 3_474 ?
O3 Cs1 O8 60.81(9) 8 3_474 ?
O7 Cs1 O8 89.98(10) 6_564 3_474 ?
O7 Cs1 O8 127.28(10) 7_464 3_474 ?
O4 Cs1 O8 128.60(9) 5_455 3_474 ?
O4 Cs1 O8 105.81(9) 8 3_474 ?
O6 Cs1 O8 129.67(9) 6_564 3_474 ?
O6 Cs1 O8 167.09(10) 7_464 3_474 ?
O8 Cs1 O8 49.62(12) 2_674 3_474 ?
O3 Cs1 Pd1 92.93(7) 5_455 2_574 ?
O3 Cs1 Pd1 92.93(7) 8 2_574 ?
O7 Cs1 Pd1 95.28(7) 6_564 2_574 ?
O7 Cs1 Pd1 95.28(7) 7_464 2_574 ?
O4 Cs1 Pd1 137.37(6) 5_455 2_574 ?
O4 Cs1 Pd1 137.37(6) 8 2_574 ?
O6 Cs1 Pd1 138.41(6) 6_564 2_574 ?
O6 Cs1 Pd1 138.41(6) 7_464 2_574 ?
O8 Cs1 Pd1 32.18(6) 2_674 2_574 ?
O8 Cs1 Pd1 32.18(6) 3_474 2_574 ?
O3 Cs1 O2 144.85(10) 5_455 6_564 ?
O3 Cs1 O2 85.14(10) 8 6_564 ?
O7 Cs1 O2 43.46(9) 6_564 6_564 ?
O7 Cs1 O2 98.22(10) 7_464 6_564 ?
O4 Cs1 O2 167.39(8) 5_455 6_564 ?
O4 Cs1 O2 118.16(8) 8 6_564 ?
O6 Cs1 O2 87.20(8) 6_564 6_564 ?
O6 Cs1 O2 115.68(10) 7_464 6_564 ?
O8 Cs1 O2 84.10(9) 2_674 6_564 ?
O8 Cs1 O2 52.57(9) 3_474 6_564 ?
Pd1 Cs1 O2 51.94(6) 2_574 6_564 ?
O1 Cs2 O5 82.82(13) 2_665 1_455 ?
O1 Cs2 O2 136.10(7) 2_665 7_465 ?
O5 Cs2 O2 102.39(10) 1_455 7_465 ?
O1 Cs2 O2 136.10(7) 2_665 6_565 ?
O5 Cs2 O2 102.39(10) 1_455 6_565 ?
O2 Cs2 O2 85.99(13) 7_465 6_565 ?
O1 Cs2 O7 100.60(10) 2_665 7_465 ?
O5 Cs2 O7 136.14(7) 1_455 7_465 ?
O2 Cs2 O7 46.46(9) 7_465 7_465 ?
O2 Cs2 O7 104.32(11) 6_565 7_465 ?
O1 Cs2 O7 100.60(10) 2_665 6_565 ?
O5 Cs2 O7 136.14(7) 1_455 6_565 ?
O2 Cs2 O7 104.32(11) 7_465 6_565 ?
O2 Cs2 O7 46.46(9) 6_565 6_565 ?
O7 Cs2 O7 86.69(15) 7_465 6_565 ?
O1 Cs2 O4 41.61(5) 2_665 3_465 ?
O5 Cs2 O4 82.57(9) 1_455 3_465 ?
O2 Cs2 O4 174.54(9) 7_465 3_465 ?
O2 Cs2 O4 95.23(8) 6_565 3_465 ?
O7 Cs2 O4 128.17(9) 7_465 3_465 ?
O7 Cs2 O4 73.02(10) 6_565 3_465 ?
O1 Cs2 O4 41.61(5) 2_665 2_665 ?
O5 Cs2 O4 82.57(9) 1_455 2_665 ?
O2 Cs2 O4 95.23(8) 7_465 2_665 ?
O2 Cs2 O4 174.54(9) 6_565 2_665 ?
O7 Cs2 O4 73.02(10) 7_465 2_665 ?
O7 Cs2 O4 128.17(9) 6_565 2_665 ?
O4 Cs2 O4 83.06(10) 3_465 2_665 ?
O1 Cs2 O6 84.54(9) 2_665 1_455 ?
O5 Cs2 O6 41.34(5) 1_455 1_455 ?
O2 Cs2 O6 127.76(9) 7_465 1_455 ?
O2 Cs2 O6 73.23(9) 6_565 1_455 ?
O7 Cs2 O6 174.20(9) 7_465 1_455 ?
O7 Cs2 O6 95.06(9) 6_565 1_455 ?
O4 Cs2 O6 57.59(8) 3_465 1_455 ?
O4 Cs2 O6 109.87(8) 2_665 1_455 ?
O1 Cs2 O6 84.54(9) 2_665 4_655 ?
O5 Cs2 O6 41.34(5) 1_455 4_655 ?
O2 Cs2 O6 73.23(9) 7_465 4_655 ?
O2 Cs2 O6 127.76(9) 6_565 4_655 ?
O7 Cs2 O6 95.06(9) 7_465 4_655 ?
O7 Cs2 O6 174.20(9) 6_565 4_655 ?
O4 Cs2 O6 109.87(8) 3_465 4_655 ?
O4 Cs2 O6 57.59(8) 2_665 4_655 ?
O6 Cs2 O6 82.68(11) 1_455 4_655 ?
O1 Cs2 P1 20.234(16) 2_665 3_465 ?
O5 Cs2 P1 82.65(9) 1_455 3_465 ?
O2 Cs2 P1 155.95(7) 7_465 3_465 ?
O2 Cs2 P1 116.21(7) 6_565 3_465 ?
O7 Cs2 P1 114.67(7) 7_465 3_465 ?
O7 Cs2 P1 86.73(8) 6_565 3_465 ?
O4 Cs2 P1 21.38(5) 3_465 3_465 ?
O4 Cs2 P1 61.78(5) 2_665 3_465 ?
O6 Cs2 P1 71.00(6) 1_455 3_465 ?
O6 Cs2 P1 97.53(6) 4_655 3_465 ?
O1 Cs2 P1 20.234(16) 2_665 2_665 ?
O5 Cs2 P1 82.65(9) 1_455 2_665 ?
O2 Cs2 P1 116.21(7) 7_465 2_665 ?
O2 Cs2 P1 155.95(7) 6_565 2_665 ?
O7 Cs2 P1 86.73(8) 7_465 2_665 ?
O7 Cs2 P1 114.67(7) 6_565 2_665 ?
O4 Cs2 P1 61.78(5) 3_465 2_665 ?
O4 Cs2 P1 21.38(5) 2_665 2_665 ?
O6 Cs2 P1 97.53(6) 1_455 2_665 ?
O6 Cs2 P1 71.00(6) 4_655 2_665 ?
P1 Cs2 P1 40.45(3) 3_465 2_665 ?
O4 Pd1 O4 86.5(2) 8 5_455 ?
O4 Pd1 O8 177.40(16) 8 4_655 ?
O4 Pd1 O8 91.16(15) 5_455 4_655 ?
O4 Pd1 O8 91.16(15) 8 1_455 ?
O4 Pd1 O8 177.40(16) 5_455 1_455 ?
O8 Pd1 O8 91.2(2) 4_655 1_455 ?
O4 Pd1 Cs1 115.08(10) 8 2_575 ?
O4 Pd1 Cs1 115.08(10) 5_455 2_575 ?
O8 Pd1 Cs1 65.05(12) 4_655 2_575 ?
O8 Pd1 Cs1 65.05(13) 1_455 2_575 ?
O4 Pd1 Cs1 43.28(10) 8 . ?
O4 Pd1 Cs1 43.28(10) 5_455 . ?
O8 Pd1 Cs1 134.40(11) 4_655 . ?
O8 Pd1 Cs1 134.40(11) 1_455 . ?
Cs1 Pd1 Cs1 127.966(14) 2_575 . ?
O6 Pd2 O6 86.3(2) 7_464 6_564 ?
O6 Pd2 O3 176.65(16) 7_464 1_455 ?
O6 Pd2 O3 90.56(15) 6_564 1_455 ?
O6 Pd2 O3 90.56(15) 7_464 4_655 ?
O6 Pd2 O3 176.65(16) 6_564 4_655 ?
O3 Pd2 O3 92.6(2) 1_455 4_655 ?
O7 Pd3 O7 96.7(2) 4_655 1_455 ?
O7 Pd3 O2 177.66(19) 4_655 1_455 ?
O7 Pd3 O2 82.32(15) 1_455 1_455 ?
O7 Pd3 O2 82.32(15) 4_655 4_655 ?
O7 Pd3 O2 177.66(19) 1_455 4_655 ?
O2 Pd3 O2 98.6(2) 1_455 4_655 ?
O7 Pd3 Cs2 131.84(12) 4_655 6_464 ?
O7 Pd3 Cs2 49.22(13) 1_455 6_464 ?
O2 Pd3 Cs2 48.77(12) 1_455 6_464 ?
O2 Pd3 Cs2 132.85(12) 4_655 6_464 ?
O7 Pd3 Cs2 49.22(13) 4_655 6_564 ?
O7 Pd3 Cs2 131.84(12) 1_455 6_564 ?
O2 Pd3 Cs2 132.85(12) 1_455 6_564 ?
O2 Pd3 Cs2 48.77(12) 4_655 6_564 ?
Cs2 Pd3 Cs2 124.106(19) 6_464 6_564 ?
O7 Pd3 Cs1 39.81(12) 4_655 6_565 ?
O7 Pd3 Cs1 120.37(13) 1_455 6_565 ?
O2 Pd3 Cs1 139.17(12) 1_455 6_565 ?
O2 Pd3 Cs1 57.64(11) 4_655 6_565 ?
Cs2 Pd3 Cs1 169.082(17) 6_464 6_565 ?
Cs2 Pd3 Cs1 58.412(9) 6_564 6_565 ?
O7 Pd3 Cs1 120.37(13) 4_655 6_465 ?
O7 Pd3 Cs1 39.81(13) 1_455 6_465 ?
O2 Pd3 Cs1 57.64(11) 1_455 6_465 ?
O2 Pd3 Cs1 139.17(13) 4_655 6_465 ?
Cs2 Pd3 Cs1 58.412(9) 6_464 6_465 ?
Cs2 Pd3 Cs1 169.082(17) 6_564 6_465 ?
Cs1 Pd3 Cs1 116.913(17) 6_565 6_465 ?
O4 P1 O2 114.0(2) . . ?
O4 P1 O3 109.6(2) . . ?
O2 P1 O3 113.8(2) . . ?
O4 P1 O1 104.4(2) . . ?
O2 P1 O1 107.3(2) . . ?
O3 P1 O1 107.1(2) . . ?
O4 P1 Cs1 57.26(15) . 5_545 ?
O2 P1 Cs1 131.22(15) . 5_545 ?
O3 P1 Cs1 52.47(14) . 5_545 ?
O1 P1 Cs1 121.48(18) . 5_545 ?
O4 P1 Cs2 62.85(14) . 2_664 ?
O2 P1 Cs2 122.02(18) . 2_664 ?
O3 P1 Cs2 121.49(17) . 2_664 ?
O1 P1 Cs2 41.60(14) . 2_664 ?
Cs1 P1 Cs2 97.36(3) 5_545 2_664 ?
O4 P1 Cs2 101.61(14) . 6_564 ?
O2 P1 Cs2 49.84(16) . 6_564 ?
O3 P1 Cs2 74.76(16) . 6_564 ?
O1 P1 Cs2 151.28(15) . 6_564 ?
Cs1 P1 Cs2 83.09(3) 5_545 6_564 ?
Cs2 P1 Cs2 159.69(4) 2_664 6_564 ?
O6 P2 O8 114.2(2) . . ?
O6 P2 O7 109.8(2) . . ?
O8 P2 O7 114.2(3) . . ?
O6 P2 O5 104.2(2) . . ?
O8 P2 O5 106.7(2) . . ?
O7 P2 O5 106.9(2) . . ?
O6 P2 Cs1 59.04(15) . 6_565 ?
O8 P2 Cs1 135.49(16) . 6_565 ?
O7 P2 Cs1 50.80(17) . 6_565 ?
O5 P2 Cs1 117.73(19) . 6_565 ?
O6 P2 Cs2 100.14(16) . 6_564 ?
O8 P2 Cs2 75.35(17) . 6_564 ?
O7 P2 Cs2 50.39(17) . 6_564 ?
O5 P2 Cs2 151.76(18) . 6_564 ?
Cs1 P2 Cs2 64.26(2) 6_565 6_564 ?
O6 P2 Cs2 62.92(16) . 1_655 ?
O8 P2 Cs2 121.54(17) . 1_655 ?
O7 P2 Cs2 121.2(2) . 1_655 ?
O5 P2 Cs2 41.33(17) . 1_655 ?
Cs1 P2 Cs2 95.49(3) 6_565 1_655 ?
Cs2 P2 Cs2 159.17(4) 6_564 1_655 ?
P1 O1 P1 123.6(3) 4_755 . ?
P1 O1 Cs2 118.16(14) 4_755 2_664 ?
P1 O1 Cs2 118.16(14) . 2_664 ?
P1 O2 Pd3 125.9(2) . 1_655 ?
P1 O2 Cs2 109.8(2) . 6_564 ?
Pd3 O2 Cs2 104.32(15) 1_655 6_564 ?
P1 O2 Cs1 133.35(19) . 6_565 ?
Pd3 O2 Cs1 95.73(13) 1_655 6_565 ?
Cs2 O2 Cs1 73.49(7) 6_564 6_565 ?
P1 O3 Pd2 119.0(2) . 1_655 ?
P1 O3 Cs1 104.90(17) . 5_545 ?
Pd2 O3 Cs1 135.71(17) 1_655 5_545 ?
P1 O4 Pd1 125.6(2) . 5_545 ?
P1 O4 Cs1 99.97(17) . 5_545 ?
Pd1 O4 Cs1 111.93(13) 5_545 5_545 ?
P1 O4 Cs2 95.77(15) . 2_664 ?
Pd1 O4 Cs2 105.36(13) 5_545 2_664 ?
Cs1 O4 Cs2 118.25(10) 5_545 2_664 ?
P2 O5 P2 122.8(3) . 4_755 ?
P2 O5 Cs2 118.59(17) . 1_655 ?
P2 O5 Cs2 118.59(17) 4_755 1_655 ?
P2 O6 Pd2 128.6(2) . 6_565 ?
P2 O6 Cs1 98.72(17) . 6_565 ?
Pd2 O6 Cs1 112.93(13) 6_565 6_565 ?
P2 O6 Cs2 95.81(16) . 1_655 ?
Pd2 O6 Cs2 105.84(15) 6_565 1_655 ?
Cs1 O6 Cs2 114.17(10) 6_565 1_655 ?
P2 O7 Pd3 127.7(2) . 1_655 ?
P2 O7 Cs1 107.6(2) . 6_565 ?
Pd3 O7 Cs1 116.48(17) 1_655 6_565 ?
P2 O7 Cs2 109.2(2) . 6_564 ?
Pd3 O7 Cs2 103.91(17) 1_655 6_564 ?
Cs1 O7 Cs2 81.56(8) 6_565 6_564 ?
P2 O8 Pd1 118.2(2) . 1_655 ?
P2 O8 Cs1 117.3(2) . 2_675 ?
Pd1 O8 Cs1 82.77(13) 1_655 2_675 ?

loop_
_geom_bond_atom_site_label_1
_geom_bond_atom_site_label_2
_geom_bond_distance
_geom_bond_site_symmetry_2
_geom_bond_publ_flag
Cs1 O3 3.141(4) 5_455 ?
Cs1 O3 3.141(4) 8 ?
Cs1 O7 3.192(4) 6_564 ?
Cs1 O7 3.192(4) 7_464 ?
Cs1 O4 3.270(4) 5_455 ?
Cs1 O4 3.270(4) 8 ?
Cs1 O6 3.407(4) 6_564 ?
Cs1 O6 3.407(4) 7_464 ?
Cs1 O8 3.418(4) 2_674 ?
Cs1 O8 3.418(4) 3_474 ?
Cs1 Pd1 3.7397(8) 2_574 ?
Cs1 O2 3.788(4) 6_564 ?
Cs2 O1 3.091(4) 2_665 ?
Cs2 O5 3.102(5) 1_455 ?
Cs2 O2 3.342(4) 7_465 ?
Cs2 O2 3.342(4) 6_565 ?
Cs2 O7 3.358(4) 7_465 ?
Cs2 O7 3.358(4) 6_565 ?
Cs2 O4 3.671(4) 3_465 ?
Cs2 O4 3.671(4) 2_665 ?
Cs2 O6 3.691(4) 1_455 ?
Cs2 O6 3.691(4) 4_655 ?
Cs2 P1 4.1043(13) 3_465 ?
Cs2 P1 4.1043(13) 2_665 ?
Pd1 O4 1.999(3) 8 ?
Pd1 O4 1.999(3) 5_455 ?
Pd1 O8 2.008(4) 4_655 ?
Pd1 O8 2.008(4) 1_455 ?
Pd1 Cs1 3.7397(8) 2_575 ?
Pd2 O6 1.996(3) 7_464 ?
Pd2 O6 1.996(3) 6_564 ?
Pd2 O3 2.002(4) 1_455 ?
Pd2 O3 2.002(4) 4_655 ?
Pd3 O7 2.005(4) 4_655 ?
Pd3 O7 2.005(4) 1_455 ?
Pd3 O2 2.011(4) 1_455 ?
Pd3 O2 2.011(4) 4_655 ?
Pd3 Cs2 4.3051(4) 6_464 ?
Pd3 Cs2 4.3051(4) 6_564 ?
Pd3 Cs1 4.4624(4) 6_565 ?
Pd3 Cs1 4.4624(4) 6_465 ?
P1 O4 1.504(3) . ?
P1 O2 1.523(4) . ?
P1 O3 1.525(4) . ?
P1 O1 1.610(2) . ?
P1 Cs1 3.8283(13) 5_545 ?
P1 Cs2 4.1043(12) 2_664 ?
P1 Cs2 4.1149(12) 6_564 ?
P2 O6 1.504(4) . ?
P2 O8 1.517(4) . ?
P2 O7 1.518(4) . ?
P2 O5 1.613(3) . ?
P2 Cs1 3.9268(13) 6_565 ?
P2 Cs2 4.1158(14) 6_564 ?
P2 Cs2 4.1242(15) 1_655 ?
O1 P1 1.610(2) 4_755 ?
O1 Cs2 3.091(4) 2_664 ?
O2 Pd3 2.011(4) 1_655 ?
O2 Cs2 3.342(4) 6_564 ?
O2 Cs1 3.788(4) 6_565 ?
O3 Pd2 2.002(4) 1_655 ?
O3 Cs1 3.141(4) 5_545 ?
O4 Pd1 1.999(3) 5_545 ?
O4 Cs1 3.270(4) 5_545 ?
O4 Cs2 3.671(4) 2_664 ?
O5 P2 1.613(3) 4_755 ?
O5 Cs2 3.102(5) 1_655 ?
O6 Pd2 1.996(3) 6_565 ?
O6 Cs1 3.407(4) 6_565 ?
O6 Cs2 3.691(4) 1_655 ?
O7 Pd3 2.005(4) 1_655 ?
O7 Cs1 3.192(4) 6_565 ?
O7 Cs2 3.358(4) 6_564 ?
O8 Pd1 2.008(4) 1_655 ?
O8 Cs1 3.418(4) 2_675 ?
